data_4321034
loop_
_publ_author_name
'Raymond J. Batchelor'
'Frederick W. B. Einstein'
'Ian D. Gay'
'Jian-Hua Gu'
'Seema Mehta'
'B. Mario Pinto'
'Xue-Min Zhou'

_publ_contact_author
;
 F.W.B. Einstein
 Dept. of Chemistry, Simon Fraser University
 8888 University Way
 Burnaby, B.C.
 Canada
 V5A 1S6
;
_publ_contact_author_email einstein@sfu.ca
_publ_contact_author_fax 604-291-3765
_publ_contact_author_phone 604-291-4878
_publ_section_title
;
 Synthesis, Characterization, and Redox Behavior of New Selenium Coronands
 and of Copper(I) and Copper(II) Complexes of Selenium Coronands
;
_journal_name_full 'Inorganic Chemistry'
_journal_page_first 2558
_journal_page_last 2571
_journal_paper_doi 10.1021/ic991345p
_journal_volume 39
_journal_year 2000
_chemical_formula_moiety 'Se2 S2 C12 H24 '
_chemical_formula_sum 'C12 H24 S2 Se2'
_chemical_formula_weight 390.36
_chemical_name_systematic ?
_space_group_IT_number 15
_symmetry_cell_setting monoclinic
_symmetry_space_group_name_Hall '-C 2yc'
_symmetry_space_group_name_H-M 'C 1 2/c 1'
_cell_angle_alpha 90.0
_cell_angle_beta 138.23(3)
_cell_angle_gamma 90.0
_cell_formula_units_Z 12
_cell_length_a 24.202(9)
_cell_length_b 18.005(7)
_cell_length_c 16.235(5)
_cell_measurement_reflns_used 25
_cell_measurement_temperature 200
_cell_measurement_theta_max 20.60
_cell_measurement_theta_min 16.35
_cell_volume 4713(4)
_computing_data_reduction 'NRCVAX DATRD2'
_computing_molecular_graphics NRCVAX
_computing_publication_material 'NRCVAX TABLES'
_computing_structure_refinement CRYSTALS
_computing_structure_solution 'NRCVAX SOLVER'
_diffrn_ambient_temperature 200
_diffrn_measurement_device 'Nonius CAD-4    '
_diffrn_measurement_method 'Theta/2theta scan b/P/b '
_diffrn_radiation_monochromator graphite
_diffrn_radiation_source 'xray tube'
_diffrn_radiation_type 'Molybdenum K\a'
_diffrn_radiation_wavelength 0.70930
_diffrn_reflns_av_R_equivalents 0.028
_diffrn_reflns_limit_h_max 17
_diffrn_reflns_limit_h_min -25
_diffrn_reflns_limit_k_max 19
_diffrn_reflns_limit_k_min 0
_diffrn_reflns_limit_l_max 17
_diffrn_reflns_limit_l_min 0
_diffrn_reflns_number 3085
_diffrn_reflns_theta_max 22.5
_diffrn_reflns_theta_min 2.0
_diffrn_standards_decay_% 7.0
_diffrn_standards_interval_time 60
_diffrn_standards_number 2
_exptl_absorpt_coefficient_mu 4.89
_exptl_absorpt_correction_T_max 0.4898
_exptl_absorpt_correction_T_min 0.3179
_exptl_absorpt_correction_type integration
_exptl_crystal_density_diffrn 1.651
_exptl_crystal_F_000 2351.59
_exptl_crystal_size_max 0.19
_exptl_crystal_size_mid 0.27
_exptl_crystal_size_min 0.28
_refine_diff_density_max 0.56
_refine_diff_density_min -0.69
_refine_ls_matrix_type full
_refine_ls_number_parameters 172
_refine_ls_number_reflns 1881
_refine_ls_number_restraints 24
_refine_ls_R_factor_obs 0.052
_refine_ls_shift/esd_max 0.01
_refine_ls_structure_factor_coef F
_refine_ls_weighting_scheme unit
_refine_ls_wR_factor_obs 0.062
_reflns_number_observed 1881
_reflns_number_total 3058
_reflns_observed_criterion 'Inet > 2.5\s(Inet)'
_cod_data_source_file ic991345p_4.cif
_cod_data_source_block S2Se2
_cod_depositor_comments
;
 Changing the _atom_site_occupancy data item value from '.' to '1'
 for all fully occupied atom sites.

 Antanas Vaitkus,
 2017-02-19
;
_cod_original_cell_volume 4713
_cod_original_formula_sum 'Se2 S2 C12 H24 '
_cod_database_code 4321034

loop_
_symmetry_equiv_pos_as_xyz
x,y,z
-x,-y,-z
1/2+x,1/2+y,z
1/2-x,1/2-y,-z
-x,y,1/2-z
x,-y,1/2+z
1/2-x,1/2+y,1/2-z
1/2+x,1/2-y,1/2+z

loop_
_atom_site_aniso_label
_atom_site_aniso_U_11
_atom_site_aniso_U_22
_atom_site_aniso_U_33
_atom_site_aniso_U_12
_atom_site_aniso_U_13
_atom_site_aniso_U_23
_atom_site_aniso_type_symbol
Se(1) 0.0407(8) 0.0736(12) 0.0301(8) 0.0025(8) 0.0268(7) -0.0024(8) Se
Se(5) 0.0416(8) 0.0387(9) 0.0293(7) -0.0079(7) 0.0235(7) -0.0021(7) Se
Se(9) 0.0407(8) 0.0736(12) 0.0301(8) -0.0025(8) 0.0268(7) 0.0024(8) Se
Se(13) 0.0416(8) 0.0387(9) 0.0293(7) 0.0079(7) 0.0235(7) 0.0021(7) Se
Se(21) 0.0291(11) 0.0613(15) 0.0258(10) 0.0045(10) 0.0167(10) 0.0044(10) Se
Se(25) 0.0346(12) 0.0334(11) 0.0267(10) -0.0005(9) 0.0198(10) 0.0017(9) Se
S(1) 0.0407(8) 0.0736(12) 0.0301(8) 0.0025(8) 0.0268(7) -0.0024(8) S
S(5) 0.0416(8) 0.0387(9) 0.0293(7) -0.0079(7) 0.0235(7) -0.0021(7) S
S(9) 0.0407(8) 0.0736(12) 0.0301(8) -0.0025(8) 0.0268(7) 0.0024(8) S
S(13) 0.0416(8) 0.0387(9) 0.0293(7) 0.0079(7) 0.0235(7) 0.0021(7) S
S(21) 0.0291(11) 0.0613(15) 0.0258(10) 0.0045(10) 0.0167(10) 0.0044(10) S
S(25) 0.0346(12) 0.0334(11) 0.0267(10) -0.0005(9) 0.0198(10) 0.0017(9) S
C(2) 0.032(5) 0.049(6) 0.032(4) 0.004(4) 0.020(4) -0.004(4) C
C(3) 0.028(5) 0.039(6) 0.037(4) -0.008(4) 0.025(4) -0.002(3) C
C(4) 0.017(4) 0.035(5) 0.041(4) -0.005(3) 0.021(4) -0.002(3) C
C(6) 0.028(5) 0.046(6) 0.032(5) 0.003(4) 0.019(4) 0.003(4) C
C(7) 0.032(5) 0.036(5) 0.024(5) -0.002(4) 0.016(4) 0.001(4) C
C(8) 0.025(5) 0.047(6) 0.019(4) -0.004(4) 0.011(4) -0.003(4) C
C(10) 0.032(5) 0.049(6) 0.032(4) -0.004(4) 0.020(4) 0.004(4) C
C(11) 0.028(5) 0.039(6) 0.037(4) 0.008(4) 0.025(4) 0.002(3) C
C(12) 0.017(4) 0.035(5) 0.041(4) 0.005(3) 0.021(4) 0.002(3) C
C(14) 0.028(5) 0.046(6) 0.032(5) -0.003(4) 0.019(4) -0.003(4) C
C(15) 0.032(5) 0.036(5) 0.024(5) 0.002(4) 0.016(4) -0.001(4) C
C(16) 0.025(5) 0.047(6) 0.019(4) 0.004(4) 0.011(4) 0.003(4) C
C(22) 0.044(9) 0.044(9) 0.026(5) -0.003(6) 0.021(6) 0.002(5) C
C(23) 0.035(8) 0.047(9) 0.026(6) 0.014(6) 0.021(6) 0.003(5) C
C(24) 0.031(7) 0.035(8) 0.030(6) 0.005(5) 0.023(6) 0.005(4) C
C(26) 0.033(7) 0.043(8) 0.025(6) -0.006(6) 0.019(6) -0.001(5) C
C(27) 0.043(7) 0.032(7) 0.026(7) -0.011(5) 0.024(7) -0.006(6) C
C(28) 0.049(8) 0.038(8) 0.026(7) 0.004(5) 0.027(7) 0.011(6) C

loop_
_atom_site_label
_atom_site_fract_x
_atom_site_fract_y
_atom_site_fract_z
_atom_site_U_iso_or_equiv
_atom_site_thermal_displace_type
_atom_site_calc_flag
_atom_site_refinement_flags
_atom_site_type_symbol
_atom_site_occupancy
Se(1) 0.91446(11) 0.38194(11) 0.58676(15) 0.0476(16) Uani ? . Se 0.757(4)
Se(5) 0.66124(12) 0.30790(11) 0.07683(17) 0.0398(15) Uani ? . Se 0.583(4)
Se(9) 0.73873(17) 0.40092(17) -0.10875(24) 0.0476(16) Uani ? . Se 0.243(4)
Se(13) 0.99459(14) 0.31715(12) 0.39094(19) 0.0398(15) Uani ? . Se 0.417(4)
Se(21) 0.73655(12) 0.13511(13) 0.39392(17) 0.0430(23) Uani ? . Se 0.5
Se(25) 0.98594(12) 0.06375(11) 0.90184(17) 0.0350(23) Uani ? . Se 0.5
S(1) 0.91446(11) 0.38194(11) 0.58676(15) 0.0476(16) Uani ? . S 0.243(4)
S(5) 0.66124(12) 0.30790(11) 0.07683(17) 0.0398(15) Uani ? . S 0.417(4)
S(9) 0.73873(17) 0.40092(17) -0.10875(24) 0.0476(16) Uani ? . S 0.757(4)
S(13) 0.99459(14) 0.31715(12) 0.39094(19) 0.0398(15) Uani ? . S 0.583(4)
S(21) 0.73655(12) 0.13511(13) 0.39392(17) 0.0430(23) Uani ? . S 0.5
S(25) 0.98594(12) 0.06375(11) 0.90184(17) 0.0350(23) Uani ? . S 0.5
C(2) 0.8238(8) 0.4142(8) 0.4162(11) 0.043(8) Uani ? . C 1
C(3) 0.7860(8) 0.3553(7) 0.3212(11) 0.034(8) Uani ? . C 1
C(4) 0.7158(7) 0.3884(7) 0.1908(11) 0.032(8) Uani ? . C 1
C(6) 0.5843(8) 0.3644(8) -0.0743(12) 0.039(9) Uani ? . C 1
C(7) 0.6269(8) 0.4049(7) -0.0995(11) 0.036(10) Uani ? . C 1
C(8) 0.6656(8) 0.3536(7) -0.1178(11) 0.036(9) Uani ? . C 1
C(10) 0.8216(8) 0.4305(8) 0.0547(12) 0.043(8) Uani ? . C 1
C(11) 0.8653(8) 0.3665(7) 0.1483(11) 0.034(8) Uani ? . C 1
C(12) 0.9339(7) 0.3971(7) 0.2792(11) 0.032(8) Uani ? . C 1
C(14) 1.0636(8) 0.3726(8) 0.5392(12) 0.039(9) Uani ? . C 1
C(15) 1.0243(8) 0.4038(7) 0.5693(11) 0.036(10) Uani ? . C 1
C(16) 0.9904(8) 0.3454(7) 0.5900(11) 0.036(9) Uani ? . C 1
C(22) 0.8131(8) 0.1711(8) 0.5571(11) 0.043(14) Uani ? . C 1
C(23) 0.8705(8) 0.1108(7) 0.6557(11) 0.038(12) Uani ? . C 1
C(24) 0.9309(8) 0.1436(7) 0.7860(11) 0.032(13) Uani ? . C 1
C(26) 1.0615(8) 0.1213(8) 1.0477(11) 0.036(12) Uani ? . C 1
C(27) 1.1329(8) 0.1552(7) 1.0788(11) 0.035(13) Uani ? . C 1
C(28) 1.1890(8) 0.0976(7) 1.1029(12) 0.039(16) Uani ? . C 1
H(21) 0.8449(8) 0.4522(8) 0.4048(11) 0.051(6) Uiso ? . H 1
H(22) 0.7817(8) 0.4341(8) 0.4037(11) 0.051(6) Uiso ? . H 1
H(31) 0.8271(8) 0.3350(7) 0.3315(11) 0.049(6) Uiso ? . H 1
H(32) 0.7639(8) 0.3170(7) 0.3304(11) 0.049(6) Uiso ? . H 1
H(41) 0.7379(7) 0.4224(7) 0.1764(11) 0.044(6) Uiso ? . H 1
H(42) 0.6769(7) 0.4133(7) 0.1818(11) 0.044(6) Uiso ? . H 1
H(61) 0.5427(8) 0.3321(8) -0.1415(12) 0.049(6) Uiso ? . H 1
H(62) 0.5594(8) 0.4002(8) -0.0667(12) 0.049(6) Uiso ? . H 1
H(71) 0.6685(8) 0.4370(7) -0.0320(11) 0.045(6) Uiso ? . H 1
H(72) 0.5857(8) 0.4335(7) -0.1726(11) 0.045(6) Uiso ? . H 1
H(81) 0.6234(8) 0.3313(7) -0.1972(11) 0.044(6) Uiso ? . H 1
H(82) 0.6956(8) 0.3161(7) -0.0561(11) 0.044(6) Uiso ? . H 1
H(101) 0.8624(8) 0.4589(8) 0.0719(12) 0.051(6) Uiso ? . H 1
H(102) 0.7949(8) 0.4608(8) 0.0648(12) 0.051(6) Uiso ? . H 1
H(111) 0.8882(8) 0.3333(7) 0.1344(11) 0.049(6) Uiso ? . H 1
H(112) 0.8262(8) 0.3408(7) 0.1381(11) 0.049(6) Uiso ? . H 1
H(121) 0.9689(7) 0.4278(7) 0.2858(11) 0.044(6) Uiso ? . H 1
H(122) 0.9100(7) 0.4256(7) 0.2959(11) 0.044(6) Uiso ? . H 1
H(141) 1.0850(8) 0.4128(8) 0.5316(12) 0.049(6) Uiso ? . H 1
H(142) 1.1079(8) 0.3417(8) 0.6061(12) 0.049(6) Uiso ? . H 1
H(151) 1.0641(8) 0.4327(7) 0.6425(11) 0.045(6) Uiso ? . H 1
H(152) 0.9797(8) 0.4348(7) 0.5028(11) 0.045(6) Uiso ? . H 1
H(161) 1.0361(8) 0.3232(7) 0.6683(11) 0.044(6) Uiso ? . H 1
H(162) 0.9628(8) 0.3090(7) 0.5270(11) 0.044(6) Uiso ? . H 1
H(221) 0.8466(8) 0.2071(8) 0.5673(11) 0.051(6) Uiso ? . H 1
H(222) 0.7843(8) 0.1939(8) 0.5694(11) 0.051(6) Uiso ? . H 1
H(231) 0.9012(8) 0.0890(7) 0.6461(11) 0.051(6) Uiso ? . H 1
H(232) 0.8375(8) 0.0738(7) 0.6449(11) 0.051(6) Uiso ? . H 1
H(241) 0.9704(8) 0.1743(7) 0.8030(11) 0.047(6) Uiso ? . H 1
H(242) 0.9015(8) 0.1721(7) 0.7929(11) 0.047(6) Uiso ? . H 1
H(261) 1.0842(8) 0.0912(8) 1.1154(11) 0.047(6) Uiso ? . H 1
H(262) 1.0305(8) 0.1607(8) 1.0370(11) 0.047(6) Uiso ? . H 1
H(271) 1.1647(8) 0.1854(7) 1.1504(11) 0.048(6) Uiso ? . H 1
H(272) 1.1105(8) 0.1851(7) 1.0112(11) 0.048(6) Uiso ? . H 1
H(281) 1.2201(8) 0.0751(7) 1.1805(12) 0.052(6) Uiso ? . H 1
H(282) 1.1553(8) 0.0611(7) 1.0396(12) 0.052(6) Uiso ? . H 1

loop_
_atom_type_symbol
_atom_type_description
_atom_type_scat_dispersion_real
_atom_type_scat_dispersion_imag
_atom_type_scat_source
Se ? -0.178 2.223 'International Tables Vol. IV Table 2.2B'
S ? 0.110 0.124 'International Tables Vol. IV Table 2.2B'
C ? 0.002 0.002 'International Tables Vol. IV Table 2.2B'
H ? 0.000 0.000 'International Tables Vol. IV Table 2.2B'

loop_
_geom_angle_atom_site_label_1
_geom_angle_atom_site_label_2
_geom_angle_atom_site_label_3
_geom_angle
_geom_angle_site_symmetry_1
_geom_angle_site_symmetry_2
_geom_angle_site_symmetry_3
_geom_angle_publ_flag
C(2) Se(1) C(16) 100.5(8) ? ? ? ?
C(4) Se(5) C(6) 98.4(6) ? ? ? ?
C(8) Se(9) C(10) 101.2(9) ? ? ? ?
C(12) Se(13) C(14) 97.8(6) ? ? ? ?
C(22) Se(21) C(28) 99.6(8) ? ? 5_756 ?
C(24) Se(25) C(26) 97.7(5) ? ? ? ?
C(2) S(1) C(16) 100.5(8) ? ? ? ?
C(4) S(5) C(6) 98.4(6) ? ? ? ?
C(8) S(9) C(10) 101.2(9) ? ? ? ?
C(12) S(13) C(14) 97.8(6) ? ? ? ?
C(22) S(21) C(28) 99.6(8) ? ? 5_756 ?
C(24) S(25) C(26) 97.7(5) ? ? ? ?
Se(1) C(2) C(3) 115.5(9) ? ? ? ?
S(1) C(2) C(3) 115.5(9) ? ? ? ?
C(2) C(3) C(4) 110.0(10) ? ? ? ?
Se(5) C(4) C(3) 107.2(8) ? ? ? ?
S(5) C(4) C(3) 107.2(8) ? ? ? ?
Se(5) C(6) C(7) 112.6(9) ? ? ? ?
S(5) C(6) C(7) 112.6(9) ? ? ? ?
C(6) C(7) C(8) 113.7(12) ? ? ? ?
Se(9) C(8) C(7) 113.5(10) ? ? ? ?
S(9) C(8) C(7) 113.5(10) ? ? ? ?
Se(9) C(10) C(11) 114.4(9) ? ? ? ?
S(9) C(10) C(11) 114.4(9) ? ? ? ?
C(10) C(11) C(12) 109.8(10) ? ? ? ?
Se(13) C(12) C(11) 108.9(8) ? ? ? ?
S(13) C(12) C(11) 108.9(8) ? ? ? ?
Se(13) C(14) C(15) 116.7(9) ? ? ? ?
S(13) C(14) C(15) 116.7(9) ? ? ? ?
C(14) C(15) C(16) 113.5(13) ? ? ? ?
Se(1) C(16) C(15) 115.0(10) ? ? ? ?
S(1) C(16) C(15) 115.0(10) ? ? ? ?
Se(21) C(22) C(23) 113.5(10) ? ? ? ?
S(21) C(22) C(23) 113.5(10) ? ? ? ?
C(22) C(23) C(24) 110.8(11) ? ? ? ?
Se(25) C(24) C(23) 108.4(8) ? ? ? ?
S(25) C(24) C(23) 108.4(8) ? ? ? ?
Se(25) C(26) C(27) 115.8(15) ? ? ? ?
S(25) C(26) C(27) 115.8(15) ? ? ? ?
C(26) C(27) C(28) 112.9(12) ? ? ? ?
Se(21) C(28) C(27) 114.6(11) 5_756 ? ? ?
S(21) C(28) C(27) 114.6(11) 5_756 ? ? ?

loop_
_geom_bond_atom_site_label_1
_geom_bond_atom_site_label_2
_geom_bond_distance
_geom_bond_site_symmetry_1
_geom_bond_site_symmetry_2
_geom_bond_publ_flag
Se(1) C(2) 1.938(12) ? ? ?
Se(1) C(16) 1.916(22) ? ? ?
Se(5) C(4) 1.904(13) ? ? ?
Se(5) C(6) 1.925(13) ? ? ?
Se(9) C(8) 1.868(21) ? ? ?
Se(9) C(10) 1.846(13) ? ? ?
Se(13) C(12) 1.883(12) ? ? ?
Se(13) C(14) 1.893(14) ? ? ?
Se(21) C(22) 1.884(13) ? ? ?
Se(21) C(28) 1.888(23) ? 5_756 ?
Se(25) C(24) 1.909(12) ? ? ?
Se(25) C(26) 1.888(12) ? ? ?
S(1) C(2) 1.938(12) ? ? ?
S(1) C(16) 1.916(22) ? ? ?
S(5) C(4) 1.904(13) ? ? ?
S(5) C(6) 1.925(13) ? ? ?
S(9) C(8) 1.868(21) ? ? ?
S(9) C(10) 1.846(13) ? ? ?
S(13) C(12) 1.883(12) ? ? ?
S(13) C(14) 1.893(14) ? ? ?
S(21) C(22) 1.884(13) ? ? ?
S(21) C(28) 1.888(23) ? 5_756 ?
S(25) C(24) 1.909(12) ? ? ?
S(25) C(26) 1.888(12) ? ? ?
C(2) C(3) 1.495(20) ? ? ?
C(3) C(4) 1.536(16) ? ? ?
C(6) C(7) 1.55(3) ? ? ?
C(7) C(8) 1.49(3) ? ? ?
C(10) C(11) 1.536(19) ? ? ?
C(11) C(12) 1.521(16) ? ? ?
C(14) C(15) 1.47(3) ? ? ?
C(15) C(16) 1.52(3) ? ? ?
C(22) C(23) 1.535(17) ? ? ?
C(23) C(24) 1.533(18) ? ? ?
C(26) C(27) 1.52(3) ? ? ?
C(27) C(28) 1.51(3) ? ? ?

loop_
_geom_contact_atom_site_label_1
_geom_contact_atom_site_label_2
_geom_contact_distance
_geom_contact_site_symmetry_1
_geom_contact_site_symmetry_2
_geom_contact_publ_flag
? ? ? ? ? ?

loop_
_geom_torsion_atom_site_label_1
_geom_torsion_atom_site_label_2
_geom_torsion_atom_site_label_3
_geom_torsion_atom_site_label_4
_geom_torsion
_geom_torsion_site_symmetry_1
_geom_torsion_site_symmetry_2
_geom_torsion_site_symmetry_3
_geom_torsion_site_symmetry_4
_geom_torsion_publ_flag
? ? ? ? ? ? ? ? ? ?
